data_7050570
loop_
_publ_author_name
'Patra, Goutam Kumar'
'Goldberg, Israel'

_publ_section_title
;
 The synthesis and characterization of a series of bis-bidentate Schiff
 base ligands and their coordination complexes with silver(i),
 copper(i) and zinc(ii) d10 metal ionsElectronic supplementary
 information (ESI) available: Views of the crystal structures of
 ligands of 1, 2 and 3. See http://www.rsc.org/suppdata/nj/b3/b301632c/
;
_journal_issue 7
_journal_name_full 'New Journal of Chemistry'
_journal_page_first 1124
_journal_paper_doi 10.1039/b301632c
_journal_volume 27
_journal_year 2003
_chemical_formula_moiety '(C22 H18 N4), (Ag Cl O4), (C2 H3 N)'
_chemical_formula_sum 'C24 H21 Ag Cl N5 O4'
_chemical_formula_weight 586.78
_space_group_IT_number 15
_symmetry_cell_setting monoclinic
_symmetry_space_group_name_Hall '-C 2yc'
_symmetry_space_group_name_H-M 'C 1 2/c 1'
_atom_sites_solution_hydrogens geom
_atom_sites_solution_primary direct
_atom_sites_solution_secondary difmap
_audit_creation_method SHELXL-97
_cell_angle_alpha 90.00
_cell_angle_beta 107.4500(7)
_cell_angle_gamma 90.00
_cell_formula_units_Z 8
_cell_length_a 18.1870(3)
_cell_length_b 13.8900(2)
_cell_length_c 20.1180(4)
_cell_measurement_reflns_used 4409
_cell_measurement_temperature 110(2)
_cell_measurement_theta_max 27.89
_cell_measurement_theta_min 2.12
_cell_volume 4848.27(14)
_computing_cell_refinement Denzo
_computing_data_collection 'Collect, Nonius B.V.'
_computing_data_reduction Denzo
_computing_structure_refinement 'SHELXL-97 (Sheldrick, 1997)'
_computing_structure_solution DIRDIF-96
_diffrn_ambient_temperature 110(2)
_diffrn_detector_area_resol_mean '56 microns'
_diffrn_measured_fraction_theta_full 0.992
_diffrn_measured_fraction_theta_max 0.992
_diffrn_measurement_device_type 'Nonius KappaCCD'
_diffrn_measurement_method '1 deg. Phi scans'
_diffrn_radiation_monochromator graphite
_diffrn_radiation_source 'fine-focus sealed tube'
_diffrn_radiation_type MoK\a
_diffrn_radiation_wavelength 0.71073
_diffrn_reflns_av_R_equivalents 0.0000
_diffrn_reflns_av_sigmaI/netI 0.0497
_diffrn_reflns_limit_h_max 23
_diffrn_reflns_limit_h_min 0
_diffrn_reflns_limit_k_max 18
_diffrn_reflns_limit_k_min 0
_diffrn_reflns_limit_l_max 25
_diffrn_reflns_limit_l_min -26
_diffrn_reflns_number 5748
_diffrn_reflns_theta_full 27.89
_diffrn_reflns_theta_max 27.89
_diffrn_reflns_theta_min 2.12
_exptl_absorpt_coefficient_mu 0.983
_exptl_absorpt_correction_T_max 0.9081
_exptl_absorpt_correction_T_min 0.7249
_exptl_absorpt_correction_type multi-scan
_exptl_absorpt_process_details 'Blessing, 1995'
_exptl_crystal_colour yellow
_exptl_crystal_density_diffrn 1.608
_exptl_crystal_density_method 'not measured'
_exptl_crystal_description plates
_exptl_crystal_F_000 2368
_exptl_crystal_size_max 0.35
_exptl_crystal_size_mid 0.22
_exptl_crystal_size_min 0.10
_refine_diff_density_max 0.990
_refine_diff_density_min -0.684
_refine_diff_density_rms 0.099
_refine_ls_extinction_method none
_refine_ls_goodness_of_fit_ref 1.066
_refine_ls_hydrogen_treatment constr
_refine_ls_matrix_type full
_refine_ls_number_parameters 317
_refine_ls_number_reflns 5748
_refine_ls_number_restraints 0
_refine_ls_restrained_S_all 1.066
_refine_ls_R_factor_all 0.0569
_refine_ls_R_factor_gt 0.0362
_refine_ls_shift/su_max 0.051
_refine_ls_shift/su_mean 0.002
_refine_ls_structure_factor_coef Fsqd
_refine_ls_weighting_details 'calc w=1/[\s^2^(Fo^2^)+(0.0477P)^2^+2.2330P] where P=(Fo^2^+2Fc^2^)/3'
_refine_ls_weighting_scheme calc
_refine_ls_wR_factor_gt 0.0846
_refine_ls_wR_factor_ref 0.0933
_reflns_number_gt 4409
_reflns_number_total 5748
_reflns_threshold_expression >2sigma(I)
_cod_data_source_file b301632c.txt
_cod_data_source_block Complex-1a
_cod_original_sg_symbol_H-M C2/c
_cod_database_code 7050570

loop_
_symmetry_equiv_pos_as_xyz
'x, y, z'
'-x, y, -z+1/2'
'x+1/2, y+1/2, z'
'-x+1/2, y+1/2, -z+1/2'
'-x, -y, -z'
'x, -y, z-1/2'
'-x+1/2, -y+1/2, -z'
'x+1/2, -y+1/2, z-1/2'

loop_
_atom_site_label
_atom_site_type_symbol
_atom_site_fract_x
_atom_site_fract_y
_atom_site_fract_z
_atom_site_U_iso_or_equiv
_atom_site_adp_type
_atom_site_occupancy
_atom_site_symmetry_multiplicity
_atom_site_calc_flag
_atom_site_refinement_flags
_atom_site_disorder_assembly
_atom_site_disorder_group
Ag Ag 0.012555(11) 0.091912(14) -0.165001(11) 0.02116(8) Uani 1 1 d . . .
N1 N 0.04138(13) 0.25839(15) -0.16550(11) 0.0181(5) Uani 1 1 d . . .
C2 C -0.00165(15) 0.33639(19) -0.15957(13) 0.0185(5) Uani 1 1 d . . .
C3 C -0.07640(15) 0.32198(19) -0.15365(14) 0.0212(6) Uani 1 1 d . . .
H3 H -0.0950 0.2584 -0.1518 0.025 Uiso 1 1 calc R . .
C4 C -0.12207(17) 0.3991(2) -0.15058(16) 0.0267(6) Uani 1 1 d . . .
H4 H -0.1724 0.3887 -0.1472 0.032 Uiso 1 1 calc R . .
C5 C -0.09481(18) 0.4941(2) -0.15247(17) 0.0330(7) Uani 1 1 d . . .
H5 H -0.1268 0.5471 -0.1498 0.040 Uiso 1 1 calc R . .
C6 C -0.02321(19) 0.5100(2) -0.15807(17) 0.0322(7) Uani 1 1 d . . .
H6 H -0.0057 0.5742 -0.1598 0.039 Uiso 1 1 calc R . .
C7 C 0.02559(17) 0.4318(2) -0.16141(14) 0.0251(6) Uani 1 1 d . . .
C8 C 0.09990(17) 0.4446(2) -0.16832(15) 0.0278(6) Uani 1 1 d . . .
H8 H 0.1200 0.5075 -0.1695 0.033 Uiso 1 1 calc R . .
C9 C 0.14247(16) 0.3657(2) -0.17334(15) 0.0254(6) Uani 1 1 d . . .
H9 H 0.1928 0.3729 -0.1776 0.031 Uiso 1 1 calc R . .
C10 C 0.11106(15) 0.27336(19) -0.17212(14) 0.0206(6) Uani 1 1 d . . .
C11 C 0.15517(16) 0.1880(2) -0.18124(14) 0.0222(6) Uani 1 1 d . . .
H11 H 0.2044 0.1971 -0.1877 0.027 Uiso 1 1 calc R . .
N12 N 0.13011(12) 0.10282(15) -0.18086(11) 0.0182(5) Uani 1 1 d . . .
C13 C 0.17690(15) 0.0240(2) -0.19402(14) 0.0232(6) Uani 1 1 d . . .
H13A H 0.2001 -0.0116 -0.1501 0.028 Uiso 1 1 calc R . .
H13B H 0.2194 0.0508 -0.2097 0.028 Uiso 1 1 calc R . .
C14 C -0.12988(16) -0.04515(19) -0.25110(14) 0.0231(6) Uani 1 1 d . . .
H14A H -0.1636 -0.0972 -0.2434 0.028 Uiso 1 1 calc R . .
H14B H -0.0889 -0.0748 -0.2675 0.028 Uiso 1 1 calc R . .
N15 N -0.09503(12) 0.00609(15) -0.18565(11) 0.0183(5) Uani 1 1 d . . .
C16 C -0.12557(15) -0.00208(18) -0.13710(14) 0.0215(6) Uani 1 1 d . . .
H16 H -0.1692 -0.0427 -0.1438 0.026 Uiso 1 1 calc R . .
C17 C -0.09531(15) 0.04965(19) -0.07033(14) 0.0212(6) Uani 1 1 d . . .
C18 C -0.13675(18) 0.0484(2) -0.02127(16) 0.0319(7) Uani 1 1 d . . .
H18 H -0.1836 0.0134 -0.0305 0.038 Uiso 1 1 calc R . .
C19 C -0.1085(2) 0.0981(2) 0.03966(16) 0.0361(8) Uani 1 1 d . . .
H19 H -0.1361 0.0986 0.0730 0.043 Uiso 1 1 calc R . .
C20 C -0.03863(19) 0.1483(2) 0.05301(15) 0.0302(7) Uani 1 1 d . . .
C21 C -0.0042(2) 0.1996(2) 0.11559(17) 0.0435(9) Uani 1 1 d . . .
H21 H -0.0292 0.2020 0.1508 0.052 Uiso 1 1 calc R . .
C22 C 0.0642(3) 0.2452(2) 0.12530(17) 0.0457(10) Uani 1 1 d . . .
H22 H 0.0869 0.2787 0.1676 0.055 Uiso 1 1 calc R . .
C23 C 0.1017(2) 0.2434(2) 0.07376(17) 0.0409(8) Uani 1 1 d . . .
H23 H 0.1492 0.2765 0.0813 0.049 Uiso 1 1 calc R . .
C24 C 0.07041(19) 0.1945(2) 0.01270(16) 0.0325(7) Uani 1 1 d . . .
H24 H 0.0963 0.1937 -0.0219 0.039 Uiso 1 1 calc R . .
C25 C 0.00010(17) 0.14535(19) 0.00114(14) 0.0243(6) Uani 1 1 d . . .
N26 N -0.02921(13) 0.09586(14) -0.05964(11) 0.0187(5) Uani 1 1 d . . .
Cl Cl 0.30015(4) 0.20687(5) 0.67952(4) 0.02408(15) Uani 1 1 d . . .
O1 O 0.38202(12) 0.19414(16) 0.70090(11) 0.0347(5) Uani 1 1 d . . .
O2 O 0.27584(14) 0.23861(16) 0.73759(12) 0.0411(6) Uani 1 1 d . . .
O3 O 0.26466(14) 0.11721(18) 0.65410(16) 0.0578(8) Uani 1 1 d . . .
O4 O 0.28038(16) 0.27948(19) 0.62665(14) 0.0553(7) Uani 1 1 d . . .
N27 N 0.70017(18) 0.0398(2) 0.52544(17) 0.0490(8) Uani 1 1 d . . .
C28 C 0.67310(19) -0.0322(3) 0.50711(17) 0.0384(8) Uani 1 1 d . . .
C29 C 0.6407(2) -0.1270(3) 0.48413(19) 0.0508(9) Uani 1 1 d . . .
H29A H 0.6725 -0.1767 0.5139 0.076 Uiso 1 1 calc R . .
H29B H 0.6398 -0.1375 0.4357 0.076 Uiso 1 1 calc R . .
H29C H 0.5881 -0.1306 0.4874 0.076 Uiso 1 1 calc R . .

loop_
_atom_site_aniso_label
_atom_site_aniso_U_11
_atom_site_aniso_U_22
_atom_site_aniso_U_33
_atom_site_aniso_U_23
_atom_site_aniso_U_13
_atom_site_aniso_U_12
Ag 0.01931(12) 0.02072(12) 0.02582(13) -0.00140(8) 0.01037(9) -0.00479(8)
N1 0.0198(11) 0.0184(11) 0.0172(11) -0.0006(9) 0.0072(9) -0.0017(9)
C2 0.0229(13) 0.0182(12) 0.0143(13) -0.0018(10) 0.0053(11) -0.0035(11)
C3 0.0236(14) 0.0199(13) 0.0222(14) -0.0008(11) 0.0098(12) -0.0034(11)
C4 0.0273(15) 0.0269(15) 0.0302(16) -0.0020(12) 0.0153(13) 0.0014(12)
C5 0.0361(17) 0.0222(15) 0.0434(19) -0.0063(13) 0.0159(15) 0.0048(13)
C6 0.0402(18) 0.0171(13) 0.0414(19) -0.0044(13) 0.0154(15) -0.0044(13)
C7 0.0296(16) 0.0201(13) 0.0252(15) -0.0021(11) 0.0077(13) -0.0034(12)
C8 0.0294(16) 0.0216(14) 0.0334(17) -0.0022(12) 0.0108(13) -0.0114(13)
C9 0.0233(14) 0.0270(14) 0.0268(16) -0.0016(12) 0.0088(12) -0.0067(12)
C10 0.0185(13) 0.0249(14) 0.0189(14) 0.0005(11) 0.0065(11) -0.0030(11)
C11 0.0189(13) 0.0306(15) 0.0175(14) 0.0010(11) 0.0060(11) -0.0025(12)
N12 0.0122(10) 0.0250(12) 0.0176(11) 0.0009(9) 0.0047(9) 0.0006(9)
C13 0.0185(13) 0.0271(14) 0.0240(15) 0.0047(12) 0.0062(11) 0.0077(12)
C14 0.0249(14) 0.0175(13) 0.0262(15) -0.0017(11) 0.0064(12) -0.0048(11)
N15 0.0164(11) 0.0149(10) 0.0234(12) 0.0014(9) 0.0054(9) -0.0032(9)
C16 0.0172(13) 0.0188(13) 0.0280(15) 0.0076(11) 0.0060(12) -0.0010(11)
C17 0.0218(13) 0.0221(13) 0.0227(14) 0.0078(11) 0.0114(11) 0.0042(11)
C18 0.0289(16) 0.0414(18) 0.0319(17) 0.0152(14) 0.0190(14) 0.0121(14)
C19 0.0420(19) 0.048(2) 0.0257(17) 0.0137(14) 0.0213(15) 0.0247(16)
C20 0.0434(18) 0.0257(15) 0.0238(16) 0.0073(12) 0.0134(14) 0.0205(14)
C21 0.072(3) 0.0352(18) 0.0221(17) 0.0048(13) 0.0120(17) 0.0337(19)
C22 0.078(3) 0.0253(16) 0.0222(17) -0.0035(13) -0.0032(17) 0.0201(18)
C23 0.057(2) 0.0245(15) 0.0290(18) -0.0028(13) -0.0054(16) 0.0011(15)
C24 0.0413(18) 0.0274(15) 0.0251(16) -0.0012(12) 0.0041(14) 0.0014(14)
C25 0.0331(15) 0.0191(14) 0.0208(15) 0.0037(11) 0.0083(12) 0.0118(12)
N26 0.0228(11) 0.0173(11) 0.0173(11) 0.0021(9) 0.0082(9) 0.0042(9)
Cl 0.0236(3) 0.0208(3) 0.0285(4) -0.0040(3) 0.0088(3) -0.0005(3)
O1 0.0237(11) 0.0434(13) 0.0376(13) -0.0068(10) 0.0100(10) -0.0038(10)
O2 0.0455(14) 0.0457(13) 0.0457(14) -0.0050(11) 0.0345(12) -0.0064(11)
O3 0.0348(14) 0.0383(13) 0.091(2) -0.0310(14) 0.0052(14) -0.0119(11)
O4 0.0693(18) 0.0550(16) 0.0475(16) 0.0237(13) 0.0264(14) 0.0323(14)
N27 0.0397(17) 0.058(2) 0.050(2) 0.0005(16) 0.0135(15) -0.0035(16)
C28 0.0341(18) 0.057(2) 0.0263(17) 0.0016(16) 0.0128(14) 0.0040(17)
C29 0.062(3) 0.059(2) 0.030(2) -0.0089(17) 0.0116(18) -0.007(2)

loop_
_atom_type_symbol
_atom_type_description
_atom_type_scat_dispersion_real
_atom_type_scat_dispersion_imag
_atom_type_scat_source
C C 0.0033 0.0016 'International Tables Vol C Tables 4.2.6.8 and 6.1.1.4'
H H 0.0000 0.0000 'International Tables Vol C Tables 4.2.6.8 and 6.1.1.4'
N N 0.0061 0.0033 'International Tables Vol C Tables 4.2.6.8 and 6.1.1.4'
Ag Ag -0.8971 1.1015 'International Tables Vol C Tables 4.2.6.8 and 6.1.1.4'
Cl Cl 0.1484 0.1585 'International Tables Vol C Tables 4.2.6.8 and 6.1.1.4'
O O 0.0106 0.0060 'International Tables Vol C Tables 4.2.6.8 and 6.1.1.4'

loop_
_geom_angle_atom_site_label_1
_geom_angle_atom_site_label_2
_geom_angle_atom_site_label_3
_geom_angle
_geom_angle_site_symmetry_1
_geom_angle_site_symmetry_3
_geom_angle_publ_flag
N15 Ag N12 145.82(8) . . ?
N15 Ag N1 134.90(8) . . ?
N12 Ag N1 73.40(8) . . ?
N15 Ag N26 71.97(8) . . ?
N12 Ag N26 132.12(8) . . ?
N1 Ag N26 96.18(7) . . ?
N15 Ag Ag 88.05(6) . 2_554 ?
N12 Ag Ag 72.39(6) . 2_554 ?
N1 Ag Ag 87.59(5) . 2_554 ?
N26 Ag Ag 155.26(5) . 2_554 ?
C10 N1 C2 118.3(2) . . ?
C10 N1 Ag 111.80(17) . . ?
C2 N1 Ag 129.90(17) . . ?
N1 C2 C3 119.1(2) . . ?
N1 C2 C7 121.8(2) . . ?
C3 C2 C7 119.1(2) . . ?
C4 C3 C2 120.3(2) . . ?
C4 C3 H3 119.8 . . ?
C2 C3 H3 119.8 . . ?
C3 C4 C5 120.5(3) . . ?
C3 C4 H4 119.8 . . ?
C5 C4 H4 119.8 . . ?
C6 C5 C4 120.5(3) . . ?
C6 C5 H5 119.8 . . ?
C4 C5 H5 119.8 . . ?
C5 C6 C7 120.6(3) . . ?
C5 C6 H6 119.7 . . ?
C7 C6 H6 119.7 . . ?
C8 C7 C6 122.7(3) . . ?
C8 C7 C2 118.2(3) . . ?
C6 C7 C2 119.1(3) . . ?
C9 C8 C7 119.2(3) . . ?
C9 C8 H8 120.4 . . ?
C7 C8 H8 120.4 . . ?
C8 C9 C10 119.3(3) . . ?
C8 C9 H9 120.4 . . ?
C10 C9 H9 120.4 . . ?
N1 C10 C9 123.3(2) . . ?
N1 C10 C11 117.2(2) . . ?
C9 C10 C11 119.5(2) . . ?
N12 C11 C10 122.7(2) . . ?
N12 C11 H11 118.7 . . ?
C10 C11 H11 118.7 . . ?
C11 N12 C13 117.9(2) . . ?
C11 N12 Ag 114.85(18) . . ?
C13 N12 Ag 127.12(16) . . ?
N12 C13 C14 112.0(2) . 2_554 ?
N12 C13 H13A 109.2 . . ?
C14 C13 H13A 109.2 2_554 . ?
N12 C13 H13B 109.2 . . ?
C14 C13 H13B 109.2 2_554 . ?
H13A C13 H13B 107.9 . . ?
N15 C14 C13 110.1(2) . 2_554 ?
N15 C14 H14A 109.6 . . ?
C13 C14 H14A 109.6 2_554 . ?
N15 C14 H14B 109.6 . . ?
C13 C14 H14B 109.6 2_554 . ?
H14A C14 H14B 108.1 . . ?
C16 N15 C14 118.6(2) . . ?
C16 N15 Ag 118.02(18) . . ?
C14 N15 Ag 123.28(16) . . ?
N15 C16 C17 121.9(2) . . ?
N15 C16 H16 119.0 . . ?
C17 C16 H16 119.0 . . ?
N26 C17 C18 122.9(3) . . ?
N26 C17 C16 117.2(2) . . ?
C18 C17 C16 119.9(3) . . ?
C19 C18 C17 119.0(3) . . ?
C19 C18 H18 120.5 . . ?
C17 C18 H18 120.5 . . ?
C18 C19 C20 119.9(3) . . ?
C18 C19 H19 120.0 . . ?
C20 C19 H19 120.0 . . ?
C19 C20 C21 123.6(3) . . ?
C19 C20 C25 117.6(3) . . ?
C21 C20 C25 118.8(3) . . ?
C22 C21 C20 120.2(3) . . ?
C22 C21 H21 119.9 . . ?
C20 C21 H21 119.9 . . ?
C21 C22 C23 120.9(3) . . ?
C21 C22 H22 119.5 . . ?
C23 C22 H22 119.5 . . ?
C24 C23 C22 120.6(4) . . ?
C24 C23 H23 119.7 . . ?
C22 C23 H23 119.7 . . ?
C23 C24 C25 120.1(3) . . ?
C23 C24 H24 119.9 . . ?
C25 C24 H24 119.9 . . ?
N26 C25 C24 119.0(3) . . ?
N26 C25 C20 121.7(3) . . ?
C24 C25 C20 119.3(3) . . ?
C17 N26 C25 118.8(2) . . ?
C17 N26 Ag 110.49(17) . . ?
C25 N26 Ag 130.22(18) . . ?
O3 Cl O4 111.30(18) . . ?
O3 Cl O1 108.56(14) . . ?
O4 Cl O1 108.49(15) . . ?
O3 Cl O2 110.07(16) . . ?
O4 Cl O2 108.54(15) . . ?
O1 Cl O2 109.85(14) . . ?
N27 C28 C29 178.0(4) . . ?
C28 C29 H29A 109.5 . . ?
C28 C29 H29B 109.5 . . ?
H29A C29 H29B 109.5 . . ?
C28 C29 H29C 109.5 . . ?
H29A C29 H29C 109.5 . . ?
H29B C29 H29C 109.5 . . ?

loop_
_geom_bond_atom_site_label_1
_geom_bond_atom_site_label_2
_geom_bond_distance
_geom_bond_site_symmetry_2
_geom_bond_publ_flag
Ag N15 2.221(2) . ?
Ag N12 2.259(2) . ?
Ag N1 2.372(2) . ?
Ag N26 2.457(2) . ?
Ag Ag 3.3119(4) 2_554 ?
N1 C10 1.330(3) . ?
N1 C2 1.362(3) . ?
C2 C3 1.414(4) . ?
C2 C7 1.420(4) . ?
C3 C4 1.368(4) . ?
C3 H3 0.9500 . ?
C4 C5 1.414(4) . ?
C4 H4 0.9500 . ?
C5 C6 1.358(4) . ?
C5 H5 0.9500 . ?
C6 C7 1.417(4) . ?
C6 H6 0.9500 . ?
C7 C8 1.411(4) . ?
C8 C9 1.364(4) . ?
C8 H8 0.9500 . ?
C9 C10 1.407(4) . ?
C9 H9 0.9500 . ?
C10 C11 1.473(4) . ?
C11 N12 1.269(3) . ?
C11 H11 0.9500 . ?
N12 C13 1.459(3) . ?
C13 C14 1.519(4) 2_554 ?
C13 H13A 0.9900 . ?
C13 H13B 0.9900 . ?
C14 N15 1.463(3) . ?
C14 C13 1.519(4) 2_554 ?
C14 H14A 0.9900 . ?
C14 H14B 0.9900 . ?
N15 C16 1.265(3) . ?
C16 C17 1.477(4) . ?
C16 H16 0.9500 . ?
C17 N26 1.322(3) . ?
C17 C18 1.410(4) . ?
C18 C19 1.366(5) . ?
C18 H18 0.9500 . ?
C19 C20 1.403(5) . ?
C19 H19 0.9500 . ?
C20 C21 1.418(5) . ?
C20 C25 1.424(4) . ?
C21 C22 1.357(5) . ?
C21 H21 0.9500 . ?
C22 C23 1.402(5) . ?
C22 H22 0.9500 . ?
C23 C24 1.370(4) . ?
C23 H23 0.9500 . ?
C24 C25 1.406(4) . ?
C24 H24 0.9500 . ?
C25 N26 1.364(3) . ?
Cl O3 1.425(2) . ?
Cl O4 1.431(2) . ?
Cl O1 1.432(2) . ?
Cl O2 1.437(2) . ?
N27 C28 1.127(5) . ?
C28 C29 1.461(5) . ?
C29 H29A 0.9800 . ?
C29 H29B 0.9800 . ?
C29 H29C 0.9800 . ?
